data_7721022
loop_
_publ_author_name
'Liu, Huachao'
'Tang, Rongqing'
'Ma, Yubin'
'Shao, Zhiyu'
'Xuan, Weimin'

_publ_section_title
;
 Azole-carboxylate-modulated assembly of
 [Mo<sub>2</sub>O<sub>2</sub>S<sub>2</sub>]<sup>2+</sup> units: structural
 evolution from {Mo<sub>12</sub>} to {Mo<sub>16</sub>} rings for enhanced
 proton conductivity.
;
_journal_issue 19
_journal_name_full 'Dalton transactions (Cambridge, England : 2003)'
_journal_page_first 7497
_journal_page_last 7501
_journal_paper_doi 10.1039/d6dt00667a
_journal_volume 55
_journal_year 2026
_chemical_formula_moiety 'C12 H24.54 K8.635 Mo16 N6 O52.539 S16, 15.397(H2 O)'
_chemical_formula_sum 'C12 H55.33 K8.63 Mo16 N6 O67.95 S16'
_chemical_formula_weight 3756.69
_space_group_crystal_system trigonal
_space_group_IT_number 148
_space_group_name_Hall '-R 3'
_space_group_name_H-M_alt 'R -3 :H'
_atom_sites_solution_hydrogens mixed
_atom_sites_solution_primary dual
_audit_creation_date 2026-03-11
_audit_creation_method
;
Olex2 1.5
(compiled 2025.07.13 svn.rb7424aed for OlexSys, GUI svn.r7314)
;
_audit_update_record
;
2026-03-13 deposited with the CCDC.	2026-04-29 downloaded from the CCDC.
;
_cell_angle_alpha 90
_cell_angle_beta 90
_cell_angle_gamma 120
_cell_formula_units_Z 9
_cell_length_a 42.1527(7)
_cell_length_b 42.1527(7)
_cell_length_c 17.1567(3)
_cell_measurement_reflns_used 13446
_cell_measurement_temperature 150.00(10)
_cell_measurement_theta_max 74.3520
_cell_measurement_theta_min 2.1110
_cell_volume 26400.7(8)
_computing_cell_refinement 'CrysAlisPro 1.171.44.116a (Rigaku OD, 2025)'
_computing_data_collection 'CrysAlisPro 1.171.44.116a (Rigaku OD, 2025)'
_computing_data_reduction 'CrysAlisPro 1.171.44.116a (Rigaku OD, 2025)'
_computing_molecular_graphics 'Olex2 1.5 (Dolomanov et al., 2009)'
_computing_publication_material 'Olex2 1.5 (Dolomanov et al., 2009)'
_computing_structure_refinement 'SHELXL 2018/3 (Sheldrick, 2015)'
_computing_structure_solution 'SHELXT  (Sheldrick, 2015)'
_diffrn_ambient_environment N~2~
_diffrn_ambient_temperature 150.00(10)
_diffrn_detector 'Image Plate'
_diffrn_detector_area_resol_mean 10.0000
_diffrn_detector_type 'Rigaku IP'
_diffrn_measured_fraction_theta_full 0.993
_diffrn_measured_fraction_theta_max 0.930
_diffrn_measurement_details
;
List of Runs (angles in degrees, time in seconds):

  # Type    Start    End  Width  t~exp~   \w     \q     \k     \f   Frames
#--------------------------------------------------------------------------
  1  \w     36.00 105.00   0.50    0.37    --  106.95 -90.00 119.00  138
  2  \w     31.00  94.00   0.50    0.09    --   46.99-134.00  53.00  126
  3  \w    -54.00 -24.00   0.50    0.37    --  -97.00  45.00  30.00   60
  4  \w    -54.00 -29.00   0.50    0.37    --  -97.00  45.00  60.00   50
  5  \w    -71.00 -45.00   0.50    0.37    --  -97.00  61.00  60.00   52
  6  \w    -95.00 -34.00   0.50    0.37    --  -97.00  73.00  60.00  122
  7  \w    -53.00 -25.00   0.50    0.37    --  -97.00  45.00   0.00   56
  8  \w    -51.00 -24.00   0.50    0.37    --  -97.00  45.00 -30.00   54
  9  \w   -170.00 -92.00   0.50    0.37    --  -97.00-103.00 -54.00  156
 10  \w    -25.00   0.00   0.50    0.09    --   46.99 -19.00  30.00   50
 11  \w     36.00  63.00   0.50    0.37    --  106.95 -61.00 -30.00   54
 12  \w     40.00  65.00   0.50    0.37    --  106.95 -61.00 -60.00   50
 13  \w     41.00  68.00   0.50    0.37    --  106.95 -61.00-120.00   54
 14  \w    -70.00  24.00   0.50    0.09    --  -46.99  90.00-125.00  188
 15  \w   -120.00 -36.00   0.50    0.09    --  -46.99 -57.00 150.00  168
 16  \w     -2.00  25.00   0.50    0.09    --  -46.99  19.00 -60.00   54
 17  \w     36.00 103.00   0.50    0.09    --   46.99  57.00   0.00  134
 18  \w     -3.00  24.00   0.50    0.09    --   46.99 -38.00-180.00   54
 19  \w    -19.00  34.00   0.50    0.09    --   46.99 -38.00-120.00  106
 20  \w   -164.00-135.00   0.50    0.37    --  -97.00 -30.00 150.00   58
;
_diffrn_measurement_device 'four-circle diffractometer'
_diffrn_measurement_device_type 'Rigaku R-AXIS SPIDER IP'
_diffrn_measurement_method '\w scans'
_diffrn_orient_matrix_type 'CrysAlisPro convention (1999,Acta A55,543-557)'
_diffrn_orient_matrix_UB_11 -0.0383587000
_diffrn_orient_matrix_UB_12 -0.0342755000
_diffrn_orient_matrix_UB_13 0.0053738000
_diffrn_orient_matrix_UB_21 0.0021800000
_diffrn_orient_matrix_UB_22 0.0021807000
_diffrn_orient_matrix_UB_23 0.0896509000
_diffrn_orient_matrix_UB_31 -0.0174408000
_diffrn_orient_matrix_UB_32 0.0245433000
_diffrn_orient_matrix_UB_33 -0.0004807000
_diffrn_radiation_monochromator graphite
_diffrn_radiation_probe x-ray
_diffrn_radiation_type 'Cu K\a'
_diffrn_radiation_wavelength 1.54184
_diffrn_reflns_av_R_equivalents 0.0571
_diffrn_reflns_av_unetI/netI 0.0378
_diffrn_reflns_Laue_measured_fraction_full 0.993
_diffrn_reflns_Laue_measured_fraction_max 0.930
_diffrn_reflns_limit_h_max 39
_diffrn_reflns_limit_h_min -51
_diffrn_reflns_limit_k_max 52
_diffrn_reflns_limit_k_min -39
_diffrn_reflns_limit_l_max 21
_diffrn_reflns_limit_l_min -20
_diffrn_reflns_number 50933
_diffrn_reflns_point_group_measured_fraction_full 0.993
_diffrn_reflns_point_group_measured_fraction_max 0.930
_diffrn_reflns_theta_full 67.684
_diffrn_reflns_theta_max 76.435
_diffrn_reflns_theta_min 2.096
_diffrn_source 'sealed X-ray tube'
_diffrn_source_target Mo
_diffrn_source_type 'Rigaku (Cu) X-ray Source'
_exptl_absorpt_coefficient_mu 19.673
_exptl_absorpt_correction_T_max 1.00000
_exptl_absorpt_correction_T_min 0.33458
_exptl_absorpt_correction_type multi-scan
_exptl_absorpt_process_details
;
CrysAlisPro 1.171.44.116a (Rigaku Oxford Diffraction, 2025)
Empirical absorption correction using spherical harmonics,
implemented in SCALE3 ABSPACK scaling algorithm.
;
_exptl_crystal_colour 'clear orangish orange'
_exptl_crystal_colour_lustre clear
_exptl_crystal_colour_modifier orangish
_exptl_crystal_colour_primary orange
_exptl_crystal_density_diffrn 2.127
_exptl_crystal_description block
_exptl_crystal_F_000 16245
_exptl_crystal_size_max 0.2
_exptl_crystal_size_mid 0.15
_exptl_crystal_size_min 0.13
_refine_diff_density_max 2.308
_refine_diff_density_min -1.889
_refine_diff_density_rms 0.225
_refine_ls_extinction_method none
_refine_ls_goodness_of_fit_ref 1.032
_refine_ls_hydrogen_treatment constr
_refine_ls_matrix_type full
_refine_ls_number_parameters 696
_refine_ls_number_reflns 11484
_refine_ls_number_restraints 1715
_refine_ls_restrained_S_all 0.999
_refine_ls_R_factor_all 0.0925
_refine_ls_R_factor_gt 0.0790
_refine_ls_shift/su_max 0.005
_refine_ls_shift/su_mean 0.000
_refine_ls_structure_factor_coef Fsqd
_refine_ls_weighting_details 'w=1/[\s^2^(Fo^2^)+(0.1317P)^2^+899.7391P] where P=(Fo^2^+2Fc^2^)/3'
_refine_ls_weighting_scheme calc
_refine_ls_wR_factor_gt 0.2273
_refine_ls_wR_factor_ref 0.2385
_reflns_Friedel_coverage 0.000
_reflns_number_gt 9485
_reflns_number_total 11484
_reflns_threshold_expression 'I > 2\s(I)'
_cod_data_source_file d6dt00667a2.cif
_cod_data_source_block mo16-20260113_auto_sq
_cod_depositor_comments 'Adding full bibliography for 7721022--7721023.cif.'
_cod_original_cell_volume 26400.7(10)
_cod_original_sg_symbol_H-M 'R -3'
_cod_database_code 7721022
_shelx_shelxl_version_number 2018/3
_shelx_space_group_comment
;
The symmetry employed for this shelxl refinement is uniquely defined
by the following loop, which should always be used as a source of
symmetry information in preference to the above space-group names.
They are only intended as comments.
;
_shelx_estimated_absorpt_t_max 0.184
_shelx_estimated_absorpt_t_min 0.111
_diffrn_oxdiff_digest_od_ed
;

;
_diffrn_oxdiff_measurement_exp_name MO16-20260113.par
_olex2_refinement_description
;
1. Fixed Uiso
 At 1.2 times of:
  All C(H) groups
 At 1.5 times of:
  All O(H,H) groups
2. Restrained distances
 C5-N3
 1.31 with sigma of 0.02
 N2-C5
 1.31 with sigma of 0.02
 N2-N1
 1.37 with sigma of 0.01
 N3-C5
 1.31 with sigma of 0.02
 N3-C2
 1.35 with sigma of 0.02
 N1-C2
 1.32 with sigma of 0.02
 Mo3-H7A \\sim Mo3-H7B
 with sigma of 0.02
3. Uiso/Uaniso restraints and constraints
K5 \\sim K6 \\sim O23 \\sim O38: within 2A with sigma of 0.01 and sigma for
terminal atoms of 0.02 within 2A
Mo1 \\sim S7 \\sim S9 \\sim O20 \\sim O28 \\sim Mo1A: within 2A with sigma of
0.01 and sigma for terminal atoms of 0.02 within 2A
Mo8 \\sim S8 \\sim S10 \\sim O18 \\sim O26 \\sim O27 \\sim O29 \\sim O30 \\sim
O31 \\sim Mo8A: within 2A with sigma of 0.01 and sigma for terminal atoms of
0.02 within 2A
O39 \\sim O40: within 2A with sigma of 0.04 and sigma for terminal atoms of
0.08 within 2A
K2 \\sim K2A \\sim O25: within 2A with sigma of 0.01 and sigma for terminal
atoms of 0.02 within 2A
O1 \\sim O2 \\sim O3 \\sim O4 \\sim O5 \\sim O6 \\sim O7 \\sim O8 \\sim O9
\\sim O10 \\sim O11 \\sim O12 \\sim O13 \\sim O14 \\sim O15 \\sim O16 \\sim O17
\\sim O18 \\sim O19 \\sim O20 \\sim O23 \\sim O25 \\sim O26 \\sim O27 \\sim O28
\\sim O29 \\sim O30 \\sim O31 \\sim O32 \\sim O38 \\sim O39 \\sim O40 \\sim O21
\\sim O22 \\sim O24 \\sim O33 \\sim O34 \\sim O35 \\sim O36 \\sim O37 \\sim
O41: within 6.7A with sigma of 0.02 and sigma for terminal atoms of 0.04 within
6.7A
Uanis(O21) \\sim Ueq, Uanis(O35) \\sim Ueq, Uanis(O33) \\sim Ueq, Uanis(O22)
\\sim Ueq, Uanis(O34) \\sim Ueq, Uanis(O24) \\sim Ueq, Uanis(O36) \\sim Ueq,
Uanis(O25) \\sim Ueq, Uanis(O37) \\sim Ueq, Uanis(O32) \\sim Ueq: with sigma of
0.01 and sigma for terminal atoms of 0.02
Uanis(O38) \\sim Ueq: with sigma of 0.01 and sigma for terminal atoms of 0.02
Uanis(K1) = Uanis(K4)
Uanis(K5) = Uanis(K6)
4. Rigid body (RIGU) restrains
 O39, O40
 with sigma for 1-2 distances of 0.004 and sigma for 1-3 distances of 0.004
 K2, O25
 with sigma for 1-2 distances of 0.01 and sigma for 1-3 distances of 0.02
 O25, K2A
 with sigma for 1-2 distances of 0.01 and sigma for 1-3 distances of 0.02
5. Others
 Sof(Mo1)=Sof(S9)=Sof(O28)=1-FVAR(1)
 Sof(S7)=Sof(O20)=Sof(Mo1A)=FVAR(1)
 Sof(Mo8)=Sof(S10)=Sof(O29)=Sof(O30)=Sof(O31)=1-FVAR(2)
 Sof(S8)=Sof(O18)=Sof(O26)=Sof(O27)=Sof(Mo8A)=FVAR(2)
 Sof(K4)=1-FVAR(3)
 Sof(K1)=FVAR(3)
 Sof(K6)=Sof(O38)=Sof(H38A)=Sof(H38B)=1-FVAR(4)
 Sof(K5)=Sof(O23)=Sof(H23A)=Sof(H23B)=FVAR(4)
 Sof(K2A)=1-FVAR(5)
 Sof(K2)=FVAR(5)
 Fixed Sof: O39(0.5) O40(0.5) H36A(0.333333) H36B(0.333333)
6.a Riding coordinates:
 O10(H10A,H10B), O25(H25A,H25B), O32(H32A,H32B), O38(H38A,H38B), O21(H21A,
 H21B), O22(H22A,H22B), O24(H24A,H24B), O33(H33A,H33B), O34(H34A,H34B),
 O35(H35A,H35B), O36(H36A,H36B), O37(H37A,H37B)
6.b Free rotating group:
 O7(H7A,H7B)
6.c Rotating group:
 O23(H23A,H23B)
6.d Aromatic/amide H refined with riding coordinates:
 C2(H2), C3(H3), C5(H5)
;
_smtbx_masks_void_probe_radius 0.8
_smtbx_masks_void_truncation_radius 1.2
_olex2_submission_special_instructions 'No special instructions were received'
_oxdiff_exptl_absorpt_empirical_details
;
Empirical correction (ABSPACK) includes:
- Absorption correction using spherical harmonics
- Frame scaling
;
_oxdiff_exptl_absorpt_empirical_full_max 2.113
_oxdiff_exptl_absorpt_empirical_full_min 0.560

loop_
_space_group_symop_operation_xyz
'x, y, z'
'-y, x-y, z'
'-x+y, -x, z'
'x+2/3, y+1/3, z+1/3'
'-y+2/3, x-y+1/3, z+1/3'
'-x+y+2/3, -x+1/3, z+1/3'
'x+1/3, y+2/3, z+2/3'
'-y+1/3, x-y+2/3, z+2/3'
'-x+y+1/3, -x+2/3, z+2/3'
'-x, -y, -z'
'y, -x+y, -z'
'x-y, x, -z'
'-x+2/3, -y+1/3, -z+1/3'
'y+2/3, -x+y+1/3, -z+1/3'
'x-y+2/3, x+1/3, -z+1/3'
'-x+1/3, -y+2/3, -z+2/3'
'y+1/3, -x+y+2/3, -z+2/3'
'x-y+1/3, x+2/3, -z+2/3'

loop_
_atom_site_label
_atom_site_type_symbol
_atom_site_fract_x
_atom_site_fract_y
_atom_site_fract_z
_atom_site_U_iso_or_equiv
_atom_site_adp_type
_atom_site_occupancy
_atom_site_site_symmetry_order
_atom_site_calc_flag
_atom_site_refinement_flags_posn
_atom_site_refinement_flags_adp
_atom_site_refinement_flags_occupancy
_atom_site_disorder_assembly
_atom_site_disorder_group
Mo1 Mo 0.5976(3) 0.7465(2) 0.6638(5) 0.0491(13) Uani 0.40(2) 1 d . U P A 2
Mo2 Mo 0.63638(2) 0.70052(2) 0.72858(5) 0.0513(2) Uani 1 1 d . . . . .
Mo3 Mo 0.63951(2) 0.63563(2) 0.71827(5) 0.0492(2) Uani 1 1 d D . . . .
Mo4 Mo 0.63602(2) 0.55482(3) 0.69233(5) 0.0488(2) Uani 1 1 d . . . . .
Mo5 Mo 0.61798(2) 0.48330(2) 0.65137(5) 0.0450(2) Uani 1 1 d . . . . .
Mo6 Mo 0.57972(3) 0.39790(3) 0.57980(5) 0.0530(2) Uani 1 1 d . . . . .
Mo7 Mo 0.54209(4) 0.32775(3) 0.51325(7) 0.0772(4) Uani 1 1 d . . . . .
Mo8 Mo 0.47652(13) 0.27402(11) 0.3989(2) 0.0596(7) Uani 0.587(10) 1 d . U P A 2
K1 K 0.67868(10) 0.45315(12) 0.4284(2) 0.0724(11) Uani 0.812(7) 1 d . . P B 1
K2 K 0.52611(10) 0.52795(12) 0.8596(2) 0.0787(12) Uani 0.844(8) 1 d . U P C 1
K4 K 0.5760(4) 0.3547(5) 0.2812(11) 0.0724(11) Uani 0.188(7) 1 d . . P A 2
K5 K 0.4344(3) 0.2565(3) 0.6750(4) 0.106(2) Uani 0.635(14) 1 d . . P A 1
K6 K 0.5822(5) 0.4683(7) 0.9983(7) 0.106(2) Uani 0.365(14) 1 d . . P A 2
K7 K 0.55656(15) 0.40356(14) 0.8523(3) 0.1064(14) Uani 1 1 d . . . . .
S1 S 0.59475(8) 0.50096(8) 0.75538(15) 0.0516(6) Uani 1 1 d . . . . .
S2 S 0.60139(8) 0.64648(8) 0.79832(16) 0.0535(6) Uani 1 1 d . . . . .
S3 S 0.65394(7) 0.53664(8) 0.57945(18) 0.0526(6) Uani 1 1 d . . . . .
S4 S 0.65968(8) 0.68214(8) 0.62702(18) 0.0577(7) Uani 1 1 d . . . . .
S5 S 0.58348(11) 0.38187(10) 0.45216(18) 0.0657(8) Uani 1 1 d . . . . .
S6 S 0.52641(12) 0.34839(10) 0.6246(2) 0.0831(12) Uani 1 1 d . . . . .
S7 S 0.5804(4) 0.7425(4) 0.5491(8) 0.066(3) Uani 0.60(2) 1 d . . P A 1
S8 S 0.4622(3) 0.2780(3) 0.2945(5) 0.061(2) Uani 0.413(10) 1 d . U P A 1
S9 S 0.4081(4) 0.2542(5) 0.4693(10) 0.055(3) Uani 0.40(2) 1 d . . P A 2
S10 S 0.4740(2) 0.2969(2) 0.2774(3) 0.0601(16) Uani 0.587(10) 1 d . U P A 2
O1 O 0.57049(19) 0.4850(2) 0.5847(4) 0.0455(14) Uani 1 1 d . U . . .
O2 O 0.58471(19) 0.5419(2) 0.6170(4) 0.0447(14) Uani 1 1 d . U . . .
O3 O 0.6520(2) 0.6054(2) 0.6388(5) 0.0545(16) Uani 1 1 d . U . . .
O4 O 0.6144(2) 0.4531(2) 0.5525(5) 0.0554(15) Uani 1 1 d . U . . .
O5 O 0.5741(2) 0.4303(2) 0.6640(5) 0.0607(16) Uani 1 1 d . U . . .
O6 O 0.6130(2) 0.5809(2) 0.7534(5) 0.0549(16) Uani 1 1 d . U . . .
O7 O 0.5871(2) 0.6071(2) 0.6328(5) 0.0513(17) Uani 1 1 d G U . . .
H7A H 0.588479 0.587166 0.630348 0.077 Uiso 1 1 d DG U . . .
H7B H 0.572294 0.603349 0.671506 0.077 Uiso 1 1 d DG U . . .
O8 O 0.5798(2) 0.6777(2) 0.6505(5) 0.0559(17) Uani 1 1 d . U . . .
O9 O 0.6403(2) 0.7417(2) 0.6563(5) 0.065(2) Uani 1 1 d . U . . .
O10 O 0.5400(2) 0.4168(2) 0.5192(5) 0.066(2) Uani 1 1 d . U . . .
H10A H 0.557466 0.435954 0.491799 0.099 Uiso 1 1 d R U . . .
H10B H 0.529976 0.427565 0.548555 0.099 Uiso 1 1 d R U . . .
O11 O 0.6031(2) 0.7202(2) 0.7733(5) 0.0616(19) Uani 1 1 d . U . . .
O12 O 0.6513(2) 0.4791(2) 0.6974(5) 0.0605(19) Uani 1 1 d . U . . .
O13 O 0.6725(2) 0.7241(2) 0.7863(5) 0.066(2) Uani 1 1 d . U . . .
O14 O 0.6739(2) 0.5681(3) 0.7469(6) 0.068(2) Uani 1 1 d . U . . .
O15 O 0.6769(2) 0.6491(3) 0.7737(5) 0.067(2) Uani 1 1 d . U . . .
O16 O 0.6122(3) 0.3926(2) 0.6241(5) 0.069(2) Uani 1 1 d . U . . .
O17 O 0.4922(3) 0.3346(3) 0.4497(6) 0.079(2) Uani 1 1 d . U . . .
O18 O 0.5225(8) 0.2982(8) 0.4131(17) 0.074(3) Uani 0.413(10) 1 d . U P A 1
O19 O 0.5696(3) 0.3125(3) 0.5464(7) 0.090(3) Uani 1 1 d . U . . .
O20 O 0.5990(5) 0.7797(5) 0.7179(11) 0.070(4) Uani 0.60(2) 1 d . U P A 1
O23 O 0.3559(5) 0.2271(4) 0.6009(8) 0.071(4) Uani 0.635(14) 1 d . U P A 1
H23A H 0.368882 0.250400 0.569579 0.106 Uiso 0.635(14) 1 d R U P A 1
H23B H 0.347171 0.236712 0.644850 0.106 Uiso 0.635(14) 1 d R U P A 1
O25 O 0.5661(4) 0.5988(4) 0.9872(8) 0.121(4) Uani 1 1 d . U . . .
H25A H 0.544147 0.589388 1.006775 0.181 Uiso 1 1 d R U . C .
H25B H 0.567559 0.615219 0.954389 0.181 Uiso 1 1 d R U . . .
O26 O 0.4845(8) 0.2787(8) 0.5382(17) 0.076(4) Uani 0.413(10) 1 d . U P A 1
O27 O 0.4603(7) 0.2230(6) 0.4154(16) 0.072(4) Uani 0.413(10) 1 d . U P A 1
O28 O 0.6141(7) 0.7900(6) 0.6878(15) 0.059(5) Uani 0.40(2) 1 d . U P A 2
O29 O 0.4951(6) 0.2796(5) 0.5131(11) 0.075(3) Uani 0.587(10) 1 d . U P A 2
O30 O 0.5336(6) 0.3074(6) 0.3951(12) 0.076(3) Uani 0.587(10) 1 d . U P A 2
O31 O 0.4751(5) 0.2345(5) 0.3750(11) 0.076(3) Uani 0.587(10) 1 d . U P A 2
O32 O 0.5014(4) 0.3996(4) 1.0088(9) 0.136(5) Uani 1 1 d . U . . .
H32A H 0.488659 0.385834 0.969838 0.203 Uiso 1 1 d R U . A .
H32B H 0.497279 0.384225 1.046565 0.203 Uiso 1 1 d R U . . .
O38 O 0.4822(9) 0.4779(9) 0.9096(19) 0.101(5) Uani 0.365(14) 1 d . U P A 2
H38A H 0.476643 0.472325 0.958442 0.152 Uiso 0.365(14) 1 d R U P A 2
H38B H 0.464344 0.459952 0.884199 0.152 Uiso 0.365(14) 1 d R U P A 2
O39 O 0.4784(7) 0.3280(7) 0.7914(13) 0.089(4) Uani 0.5 1 d . U P A .
O40 O 0.4961(7) 0.3197(7) 0.8041(13) 0.093(4) Uani 0.5 1 d . U P A .
N1 N 0.4909(2) 0.4485(2) 0.6139(5) 0.047(2) Uani 1 1 d D . . . .
N2 N 0.4727(3) 0.4112(3) 0.6034(7) 0.079(3) Uani 1 1 d D . . . .
N3 N 0.4889(4) 0.4251(4) 0.7260(7) 0.094(5) Uani 1 1 d D . . . .
C1 C 0.5304(3) 0.5059(3) 0.5450(5) 0.040(2) Uani 1 1 d . . . . .
C2 C 0.5009(3) 0.4571(4) 0.6891(6) 0.064(3) Uani 1 1 d D . . . .
H2 H 0.513751 0.480893 0.711322 0.076 Uiso 1 1 calc R U . . .
C3 C 0.4665(3) 0.4678(3) 0.5089(6) 0.0395(19) Uani 1 1 d . . . . .
H3 H 0.443983 0.445504 0.514553 0.047 Uiso 1 1 calc R U . . .
C4 C 0.4967(2) 0.4745(3) 0.5542(5) 0.040(2) Uani 1 1 d . . . . .
C5 C 0.4731(4) 0.3993(4) 0.6743(8) 0.079(4) Uani 1 1 d D . . . .
H5 H 0.462839 0.374085 0.686514 0.094 Uiso 1 1 calc R U . . .
C6 C 0.5644(2) 0.5112(3) 0.5865(5) 0.039(2) Uani 1 1 d . . . . .
Mo1A Mo 0.5866(2) 0.73786(19) 0.6827(4) 0.0554(9) Uani 0.60(2) 1 d . U P A 1
Mo8A Mo 0.46379(18) 0.26411(14) 0.4228(4) 0.0574(11) Uani 0.413(10) 1 d . U P A 1
O21 O 0.4349(3) 0.3470(3) 0.4951(6) 0.092(2) Uani 1 1 d . U . . .
H21A H 0.417782 0.331704 0.526218 0.137 Uiso 1 1 d R U . . .
H21B H 0.437793 0.368333 0.507453 0.137 Uiso 1 1 d R U . . .
O22 O 0.4178(3) 0.4133(4) 0.8202(8) 0.108(3) Uani 1 1 d . U . . .
H22A H 0.440311 0.429881 0.810009 0.162 Uiso 1 1 d R U . . .
H22B H 0.406171 0.410490 0.776559 0.162 Uiso 1 1 d R U . . .
O24 O 0.3863(4) 0.3063(4) 0.6016(8) 0.107(3) Uani 1 1 d . U . . .
H24A H 0.366996 0.287336 0.582750 0.160 Uiso 1 1 d R U . . .
H24B H 0.378164 0.313166 0.641011 0.160 Uiso 1 1 d R U . . .
O33 O 0.4173(4) 0.3446(4) 0.7707(7) 0.110(3) Uani 1 1 d . U . . .
H33A H 0.423989 0.328839 0.783286 0.165 Uiso 1 1 d R U . . .
H33B H 0.434809 0.365439 0.787846 0.165 Uiso 1 1 d R U . . .
O34 O 0.6914(4) 0.4380(4) 0.6682(8) 0.110(3) Uani 1 1 d . U . . .
H34A H 0.691519 0.457801 0.653820 0.165 Uiso 1 1 d R U . . .
H34B H 0.672410 0.420360 0.645032 0.165 Uiso 1 1 d R U . . .
O35 O 0.6553(4) 0.3674(4) 0.5259(9) 0.114(3) Uani 1 1 d . U . . .
H35A H 0.636168 0.364903 0.501457 0.172 Uiso 1 1 d R U . . .
H35B H 0.668901 0.365822 0.489648 0.172 Uiso 1 1 d R U . . .
O36 O 0.666667 0.333333 0.6814(15) 0.114(5) Uani 1 3 d S TU P . .
H36A H 0.684870 0.346430 0.712667 0.171 Uiso 0.3333 1 d R U P . .
H36B H 0.656620 0.346720 0.673059 0.171 Uiso 0.3333 1 d R U P . .
O37 O 0.4897(4) 0.3716(4) 0.3147(8) 0.122(3) Uani 1 1 d . U . . .
H37A H 0.497445 0.374561 0.266784 0.183 Uiso 1 1 d R U . . .
H37B H 0.509444 0.383961 0.342314 0.183 Uiso 1 1 d R U . . .
O41 O 0.5584(6) 0.3554(6) 0.1227(12) 0.119(6) Uani 0.63(3) 1 d . U . . .
K8 K 0.5430(7) 0.3956(7) 0.8023(13) 0.186(15) Uani 0.32(2) 1 d . . . A .
K2A K 0.5764(7) 0.5557(8) 0.8849(15) 0.097(6) Uani 0.156(8) 1 d . U P A 2

loop_
_atom_site_aniso_label
_atom_site_aniso_U_11
_atom_site_aniso_U_22
_atom_site_aniso_U_33
_atom_site_aniso_U_23
_atom_site_aniso_U_13
_atom_site_aniso_U_12
Mo1 0.054(3) 0.032(2) 0.050(2) -0.0094(16) -0.0031(18) 0.013(2)
Mo2 0.0502(5) 0.0386(4) 0.0532(5) -0.0140(3) -0.0012(4) 0.0133(4)
Mo3 0.0521(5) 0.0498(5) 0.0445(4) -0.0098(3) -0.0024(4) 0.0245(4)
Mo4 0.0464(5) 0.0550(5) 0.0499(5) -0.0028(4) -0.0029(3) 0.0291(4)
Mo5 0.0415(4) 0.0517(5) 0.0474(4) 0.0022(3) -0.0008(3) 0.0275(4)
Mo6 0.0661(6) 0.0520(5) 0.0436(5) 0.0025(4) -0.0037(4) 0.0315(4)
Mo7 0.1138(10) 0.0542(6) 0.0681(7) -0.0069(5) -0.0316(6) 0.0455(6)
Mo8 0.0721(18) 0.0454(13) 0.0627(15) -0.0024(11) 0.0021(12) 0.0305(13)
K1 0.0511(18) 0.088(2) 0.072(2) 0.0069(18) 0.0026(16) 0.0304(17)
K2 0.058(2) 0.106(3) 0.064(2) -0.0176(19) 0.0032(15) 0.0343(19)
K4 0.0511(18) 0.088(2) 0.072(2) 0.0069(18) 0.0026(16) 0.0304(17)
K5 0.111(4) 0.154(7) 0.065(2) -0.002(3) -0.008(3) 0.075(5)
K6 0.111(4) 0.154(7) 0.065(2) -0.002(3) -0.008(3) 0.075(5)
K7 0.140(4) 0.103(3) 0.070(2) 0.050(2) 0.033(2) 0.057(3)
S1 0.0575(15) 0.0648(16) 0.0399(12) 0.0016(11) -0.0008(11) 0.0361(13)
S2 0.0596(16) 0.0488(14) 0.0488(14) -0.0089(11) 0.0035(12) 0.0248(12)
S3 0.0447(13) 0.0535(15) 0.0647(16) 0.0050(12) 0.0102(12) 0.0285(12)
S4 0.0610(17) 0.0432(14) 0.0557(15) -0.0065(11) 0.0109(12) 0.0162(12)
S5 0.091(2) 0.0711(19) 0.0531(16) -0.0067(14) -0.0019(15) 0.0545(18)
S6 0.099(3) 0.064(2) 0.0519(17) 0.0104(14) -0.0027(17) 0.0149(19)
S7 0.072(7) 0.042(4) 0.067(5) 0.005(3) 0.009(4) 0.017(5)
S8 0.069(5) 0.059(4) 0.052(4) -0.011(4) 0.003(3) 0.029(4)
S9 0.050(7) 0.039(5) 0.058(8) 0.003(5) -0.003(5) 0.008(5)
S10 0.064(4) 0.065(4) 0.045(3) -0.012(3) 0.000(2) 0.027(3)
O1 0.050(3) 0.059(3) 0.041(3) -0.002(3) 0.000(3) 0.038(3)
O2 0.044(3) 0.056(4) 0.041(3) -0.003(3) 0.003(3) 0.030(3)
O3 0.058(4) 0.050(3) 0.058(4) -0.008(3) 0.003(3) 0.029(3)
O4 0.061(3) 0.063(3) 0.056(3) -0.001(3) 0.003(3) 0.041(3)
O5 0.071(3) 0.064(3) 0.055(3) -0.001(3) -0.001(3) 0.039(3)
O6 0.059(4) 0.057(4) 0.051(3) -0.005(3) -0.003(3) 0.031(3)
O7 0.058(4) 0.042(4) 0.057(4) -0.009(3) -0.003(3) 0.028(3)
O8 0.062(4) 0.047(4) 0.055(4) -0.015(3) -0.008(3) 0.025(3)
O9 0.068(5) 0.041(4) 0.072(5) -0.015(3) -0.008(4) 0.016(3)
O10 0.066(4) 0.067(4) 0.068(5) -0.006(4) 0.002(4) 0.036(4)
O11 0.061(4) 0.053(4) 0.067(4) -0.025(3) -0.009(3) 0.026(3)
O12 0.057(4) 0.069(5) 0.070(5) 0.002(4) -0.008(4) 0.041(4)
O13 0.064(5) 0.056(4) 0.067(5) -0.021(4) -0.004(4) 0.022(4)
O14 0.062(5) 0.070(5) 0.071(5) -0.007(4) -0.016(4) 0.031(4)
O15 0.066(5) 0.075(5) 0.059(5) -0.016(4) -0.011(4) 0.034(4)
O16 0.089(5) 0.064(4) 0.067(5) -0.002(4) -0.017(4) 0.049(4)
O17 0.084(4) 0.077(4) 0.067(4) -0.006(3) -0.006(3) 0.032(3)
O18 0.082(5) 0.067(4) 0.072(5) -0.003(4) -0.002(4) 0.037(4)
O19 0.110(6) 0.072(5) 0.092(6) 0.002(5) -0.027(5) 0.050(5)
O20 0.073(8) 0.047(7) 0.070(8) -0.020(6) 0.001(6) 0.016(6)
O23 0.108(8) 0.073(7) 0.045(6) 0.017(5) 0.014(6) 0.055(6)
O25 0.126(6) 0.100(6) 0.105(6) 0.000(5) 0.001(5) 0.033(5)
O26 0.085(5) 0.072(5) 0.074(5) 0.003(5) -0.002(5) 0.041(5)
O27 0.087(8) 0.056(7) 0.076(8) -0.005(7) -0.007(7) 0.038(6)
O28 0.068(9) 0.035(7) 0.066(9) -0.017(7) -0.002(7) 0.021(7)
O29 0.083(4) 0.069(4) 0.072(4) -0.001(4) -0.001(4) 0.037(4)
O30 0.081(5) 0.073(5) 0.074(5) -0.001(5) -0.006(5) 0.040(4)
O31 0.086(5) 0.060(4) 0.077(5) -0.001(4) -0.002(4) 0.033(4)
O32 0.117(8) 0.093(7) 0.126(9) 0.036(7) -0.029(7) 0.000(6)
O38 0.097(7) 0.097(7) 0.078(7) 0.000(6) 0.000(6) 0.024(6)
O39 0.088(6) 0.088(6) 0.068(6) 0.007(5) 0.023(5) 0.026(5)
O40 0.096(6) 0.087(6) 0.061(6) 0.017(6) 0.007(6) 0.020(6)
N1 0.038(4) 0.062(5) 0.042(4) 0.014(4) 0.007(3) 0.025(4)
N2 0.068(7) 0.072(7) 0.105(10) 0.035(7) 0.018(7) 0.041(6)
N3 0.085(9) 0.160(15) 0.060(7) 0.044(9) 0.014(6) 0.079(10)
C1 0.037(5) 0.056(6) 0.033(4) 0.003(4) 0.004(4) 0.028(4)
C2 0.062(7) 0.108(10) 0.034(5) 0.020(6) 0.009(5) 0.053(7)
C3 0.038(5) 0.038(5) 0.045(5) 0.002(4) 0.003(4) 0.021(4)
C4 0.034(5) 0.053(5) 0.039(5) 0.010(4) 0.004(4) 0.027(4)
C5 0.073(9) 0.086(10) 0.087(10) 0.051(9) 0.023(8) 0.047(8)
C6 0.032(4) 0.047(5) 0.033(4) 0.004(4) 0.004(3) 0.016(4)
Mo1A 0.058(2) 0.0387(17) 0.0577(18) -0.0135(13) 0.0000(15) 0.0156(16)
Mo8A 0.068(2) 0.0404(18) 0.063(2) -0.0100(15) -0.0095(17) 0.0269(17)
O21 0.105(4) 0.081(4) 0.073(4) -0.005(4) 0.001(4) 0.034(4)
O22 0.088(5) 0.116(6) 0.090(6) 0.015(5) 0.001(5) 0.028(5)
O24 0.104(5) 0.097(5) 0.102(5) 0.000(5) 0.016(5) 0.037(4)
O33 0.102(5) 0.111(5) 0.091(5) 0.031(5) -0.006(5) 0.034(5)
O34 0.094(6) 0.107(6) 0.120(6) -0.007(5) 0.007(5) 0.044(5)
O35 0.101(5) 0.116(5) 0.123(6) -0.008(5) 0.004(5) 0.051(4)
O36 0.107(6) 0.107(6) 0.128(10) 0.000 0.000 0.054(3)
O37 0.105(5) 0.113(5) 0.096(5) -0.005(5) 0.004(5) 0.016(5)
O41 0.101(8) 0.096(8) 0.092(8) 0.003(7) -0.012(7) -0.002(7)
K8 0.18(2) 0.17(2) 0.098(15) -0.033(13) 0.038(14) 0.006(15)
K2A 0.082(8) 0.102(9) 0.089(9) 0.000(8) 0.012(8) 0.032(8)

loop_
_atom_type_symbol
_atom_type_description
_atom_type_scat_dispersion_real
_atom_type_scat_dispersion_imag
_atom_type_scat_source
C C 0.0181 0.0091 'International Tables Vol C Tables 4.2.6.8 and 6.1.1.4'
H H 0.0000 0.0000 'International Tables Vol C Tables 4.2.6.8 and 6.1.1.4'
K K 0.3868 1.0657 'International Tables Vol C Tables 4.2.6.8 and 6.1.1.4'
Mo Mo -0.0483 2.7339 'International Tables Vol C Tables 4.2.6.8 and 6.1.1.4'
N N 0.0311 0.0180 'International Tables Vol C Tables 4.2.6.8 and 6.1.1.4'
O O 0.0492 0.0322 'International Tables Vol C Tables 4.2.6.8 and 6.1.1.4'
S S 0.3331 0.5567 'International Tables Vol C Tables 4.2.6.8 and 6.1.1.4'

loop_
_geom_angle_atom_site_label_1
_geom_angle_atom_site_label_2
_geom_angle_atom_site_label_3
_geom_angle
_geom_angle_site_symmetry_1
_geom_angle_site_symmetry_3
_geom_angle_publ_flag
O9 Mo1 Mo8 147.8(4) . 10_666 ?
O9 Mo1 S9 91.7(5) . 10_666 ?
O9 Mo1 S10 135.6(5) . 10_666 ?
O9 Mo1 O11 70.8(4) . . ?
O11 Mo1 Mo8 120.4(5) . 10_666 ?
O11 Mo1 S9 149.4(6) . 10_666 ?
O11 Mo1 S10 73.9(4) . 10_666 ?
O28 Mo1 O9 103.7(9) . . ?
O28 Mo1 O11 104.3(9) . . ?
S2 Mo2 Mo3 52.82(7) . . ?
S2 Mo2 O8 83.2(2) . . ?
S4 Mo2 Mo3 52.59(8) . . ?
S4 Mo2 S2 103.06(10) . . ?
S4 Mo2 O8 87.2(2) . . ?
O8 Mo2 Mo3 95.34(18) . . ?
O9 Mo2 Mo3 139.0(2) . . ?
O9 Mo2 S2 150.8(3) . . ?
O9 Mo2 S4 87.7(3) . . ?
O9 Mo2 O8 70.1(3) . . ?
O9 Mo2 O11 71.2(4) . . ?
O11 Mo2 Mo3 140.7(2) . . ?
O11 Mo2 S2 88.7(3) . . ?
O11 Mo2 S4 152.4(3) . . ?
O11 Mo2 O8 69.3(3) . . ?
O13 Mo2 Mo3 98.3(3) . . ?
O13 Mo2 S2 102.8(3) . . ?
O13 Mo2 S4 103.4(3) . . ?
O13 Mo2 O8 166.0(4) . . ?
O13 Mo2 O9 100.9(4) . . ?
O13 Mo2 O11 98.0(4) . . ?
S2 Mo3 Mo2 53.00(8) . . ?
S2 Mo3 O7 84.7(2) . . ?
S4 Mo3 Mo2 52.68(8) . . ?
S4 Mo3 S2 103.33(11) . . ?
S4 Mo3 O7 82.5(2) . . ?
O3 Mo3 Mo2 141.1(2) . . ?
O3 Mo3 S2 155.2(2) . . ?
O3 Mo3 S4 88.7(2) . . ?
O3 Mo3 O7 75.4(3) . . ?
O6 Mo3 Mo2 143.0(2) . . ?
O6 Mo3 S2 90.4(2) . . ?
O6 Mo3 S4 154.1(2) . . ?
O6 Mo3 O3 71.0(3) . . ?
O6 Mo3 O7 76.9(3) . . ?
O7 Mo3 Mo2 92.71(17) . . ?
O15 Mo3 Mo2 97.4(3) . . ?
O15 Mo3 S2 102.9(3) . . ?
O15 Mo3 S4 102.3(4) . . ?
O15 Mo3 O3 95.5(4) . . ?
O15 Mo3 O6 95.9(4) . . ?
O15 Mo3 O7 169.7(4) . . ?
S1 Mo4 Mo5 53.02(7) . . ?
S1 Mo4 S3 105.77(10) . . ?
S1 Mo4 O2 82.87(19) . . ?
S3 Mo4 Mo5 53.12(7) . . ?
O2 Mo4 Mo5 83.58(18) . . ?
O2 Mo4 S3 83.01(18) . . ?
O3 Mo4 Mo5 139.4(2) . . ?
O3 Mo4 S1 154.0(2) . . ?
O3 Mo4 S3 88.8(2) . . ?
O3 Mo4 O2 77.6(3) . . ?
O6 Mo4 Mo5 138.4(2) . . ?
O6 Mo4 S1 87.9(2) . . ?
O6 Mo4 S3 154.5(2) . . ?
O6 Mo4 O2 77.3(3) . . ?
O6 Mo4 O3 71.3(3) . . ?
O14 Mo4 Mo5 101.5(3) . . ?
O14 Mo4 S1 100.8(3) . . ?
O14 Mo4 S3 99.2(3) . . ?
O14 Mo4 O2 174.9(4) . . ?
O14 Mo4 O3 97.8(4) . . ?
O14 Mo4 O6 99.2(4) . . ?
S1 Mo5 Mo4 52.85(8) . . ?
S1 Mo5 S3 105.72(10) . . ?
S1 Mo5 O1 82.05(18) . . ?
S3 Mo5 Mo4 53.25(7) . . ?
S3 Mo5 O1 82.2(2) . . ?
O1 Mo5 Mo4 82.25(18) . . ?
O4 Mo5 Mo4 139.4(2) . . ?
O4 Mo5 S1 155.0(2) . . ?
O4 Mo5 S3 88.4(2) . . ?
O4 Mo5 O1 79.6(3) . . ?
O5 Mo5 Mo4 138.3(2) . . ?
O5 Mo5 S1 88.5(2) . . ?
O5 Mo5 S3 152.7(2) . . ?
O5 Mo5 O1 76.7(3) . . ?
O5 Mo5 O4 71.0(3) . . ?
O12 Mo5 Mo4 101.6(3) . . ?
O12 Mo5 S1 100.3(3) . . ?
O12 Mo5 S3 99.9(3) . . ?
O12 Mo5 O1 176.2(3) . . ?
O12 Mo5 O4 97.3(4) . . ?
O12 Mo5 O5 100.3(4) . . ?
Mo7 Mo6 K8 110.2(3) . . ?
S5 Mo6 Mo7 52.70(10) . . ?
S5 Mo6 O10 81.4(2) . . ?
S5 Mo6 K8 162.0(3) . . ?
S6 Mo6 Mo7 53.11(11) . . ?
S6 Mo6 S5 103.23(14) . . ?
S6 Mo6 O10 85.4(3) . . ?
S6 Mo6 K8 58.8(3) . . ?
O4 Mo6 Mo7 142.6(2) . . ?
O4 Mo6 S5 90.0(2) . . ?
O4 Mo6 S6 154.9(2) . . ?
O4 Mo6 O10 75.6(3) . . ?
O4 Mo6 K8 106.3(4) . . ?
O5 Mo6 Mo7 141.6(3) . . ?
O5 Mo6 S5 153.2(2) . . ?
O5 Mo6 S6 89.0(3) . . ?
O5 Mo6 O4 70.8(3) . . ?
O5 Mo6 O10 75.9(3) . . ?
O5 Mo6 K8 37.3(5) . . ?
O10 Mo6 Mo7 93.0(2) . . ?
O10 Mo6 K8 95.3(6) . . ?
O16 Mo6 Mo7 96.5(3) . . ?
O16 Mo6 S5 102.1(3) . . ?
O16 Mo6 S6 102.7(4) . . ?
O16 Mo6 O4 95.0(4) . . ?
O16 Mo6 O5 98.1(4) . . ?
O16 Mo6 O10 170.0(4) . . ?
O16 Mo6 K8 84.2(6) . . ?
Mo6 Mo7 Mo8 145.45(7) . . ?
S5 Mo7 Mo6 52.83(8) . . ?
S5 Mo7 Mo8 112.08(13) . . ?
S5 Mo7 S6 102.59(12) . . ?
S5 Mo7 O17 87.2(3) . . ?
S6 Mo7 Mo6 52.32(9) . . ?
S6 Mo7 Mo8 117.32(15) . . ?
S6 Mo7 O17 84.4(3) . . ?
O17 Mo7 Mo6 96.9(2) . . ?
O17 Mo7 Mo8 48.9(2) . . ?
O18 Mo7 Mo6 146.0(8) . . ?
O18 Mo7 S5 95.5(8) . . ?
O18 Mo7 S6 144.6(9) . . ?
O18 Mo7 O17 66.2(10) . . ?
O18 Mo7 O26 71.7(10) . . ?
O19 Mo7 Mo6 97.5(4) . . ?
O19 Mo7 Mo8 116.9(4) . . ?
O19 Mo7 S5 101.9(4) . . ?
O19 Mo7 S6 104.1(4) . . ?
O19 Mo7 O17 165.7(4) . . ?
O19 Mo7 O18 101.5(10) . . ?
O19 Mo7 O26 102.2(8) . . ?
O19 Mo7 O29 97.8(7) . . ?
O19 Mo7 O30 100.1(7) . . ?
O26 Mo7 Mo6 131.0(7) . . ?
O26 Mo7 S5 154.5(7) . . ?
O26 Mo7 S6 79.3(7) . . ?
O26 Mo7 O17 67.6(8) . . ?
O29 Mo7 Mo6 145.0(6) . . ?
O29 Mo7 Mo8 38.8(6) . . ?
O29 Mo7 S5 150.7(6) . . ?
O29 Mo7 S6 93.3(6) . . ?
O29 Mo7 O17 69.9(7) . . ?
O29 Mo7 O30 73.3(7) . . ?
O30 Mo7 Mo6 134.0(5) . . ?
O30 Mo7 Mo8 40.1(5) . . ?
O30 Mo7 S5 82.0(5) . . ?
O30 Mo7 S6 153.8(6) . . ?
O30 Mo7 O17 69.9(6) . . ?
Mo1 Mo8 Mo7 145.79(15) 10_666 . ?
Mo7 Mo8 K4 73.5(2) . 18_545 ?
S9 Mo8 Mo7 109.6(4) . . ?
S10 Mo8 Mo7 117.2(2) . . ?
S10 Mo8 S9 104.7(4) . . ?
S10 Mo8 O17 86.1(3) . . ?
O17 Mo8 Mo1 97.3(3) . 10_666 ?
O17 Mo8 Mo7 50.4(3) . . ?
O17 Mo8 K4 120.7(4) . 18_545 ?
O17 Mo8 S9 81.9(5) . . ?
O29 Mo8 Mo7 37.2(5) . . ?
O29 Mo8 S9 84.3(7) . . ?
O29 Mo8 S10 153.1(6) . . ?
O29 Mo8 O17 70.0(6) . . ?
O29 Mo8 O30 73.2(8) . . ?
O30 Mo8 Mo7 41.6(6) . . ?
O30 Mo8 S9 150.1(7) . . ?
O30 Mo8 S10 88.3(6) . . ?
O30 Mo8 O17 72.1(7) . . ?
O31 Mo8 Mo7 115.9(6) . . ?
O31 Mo8 S9 106.5(8) . . ?
O31 Mo8 S10 101.9(7) . . ?
O31 Mo8 O17 166.2(7) . . ?
O31 Mo8 O29 99.6(9) . . ?
O31 Mo8 O30 96.7(9) . . ?
S5 K1 S8 66.22(17) . 17 ?
O41 K1 S5 95.4(7) 17 . ?
O41 K1 S8 106.8(6) 17 17 ?
O25 K2 K5 82.6(3) . 17_556 ?
Mo8 K4 K4 58.8(4) 17 17 ?
S5 K4 Mo8 74.0(4) . 17 ?
S5 K4 K4 57.7(6) . 17 ?
S5 K4 K4 86.8(6) . 18_545 ?
S5 K4 S10 97.4(4) . . ?
S5 K4 O30 76.4(6) . 17 ?
S5 K4 O31 68.9(6) . 17 ?
S10 K4 Mo8 110.5(4) . 17 ?
S10 K4 K4 154.0(7) . 17 ?
O30 K4 Mo8 30.2(4) 17 17 ?
O30 K4 Mo8 125.8(8) . 17 ?
O30 K4 K4 34.5(4) 17 17 ?
O30 K4 K4 110.3(9) . 17 ?
O30 K4 S5 60.1(6) . . ?
O30 K4 S10 140.6(7) 17 . ?
O30 K4 S10 54.2(5) . . ?
O30 K4 O41 128.2(9) . . ?
O31 K4 Mo8 22.4(3) 17 17 ?
O31 K4 K4 75.6(6) 17 17 ?
O31 K4 S10 89.1(5) 17 . ?
O41 K4 Mo8 82.8(6) . 17 ?
O41 K4 K4 117.2(8) . 18_545 ?
O41 K4 K4 121.4(7) . 17 ?
O41 K4 S5 152.2(9) . . ?
O41 K4 S10 76.5(6) . . ?
O41 K4 O30 91.1(7) . 17 ?
O41 K4 O31 83.8(8) . 17 ?
K2 K5 K8 83.0(5) 18_546 18_546 ?
K7 K5 K2 91.37(18) 18_546 18_546 ?
K7 K5 K8 8.5(4) 18_546 18_546 ?
O23 K5 K2 56.7(3) . 18_546 ?
O23 K5 K7 139.7(4) . 18_546 ?
O23 K5 O39 126.8(7) . . ?
O23 K5 O40 143.1(7) . . ?
O23 K5 K8 133.3(6) . 18_546 ?
O26 K5 K2 157.2(6) . 18_546 ?
O26 K5 K7 99.1(6) . 18_546 ?
O26 K5 O23 104.2(7) . . ?
O26 K5 O39 101.7(7) . . ?
O26 K5 O40 97.0(7) . . ?
O26 K5 K8 107.4(8) . 18_546 ?
O39 K5 K2 100.2(4) . 18_546 ?
O39 K5 K7 78.5(5) . 18_546 ?
O39 K5 O40 16.8(6) . . ?
O39 K5 K8 78.7(6) . 18_546 ?
O40 K5 K2 105.8(4) . 18_546 ?
O40 K5 K7 63.0(5) . 18_546 ?
O40 K5 K8 64.5(5) . 18_546 ?
K7 K6 K8 8.1(5) . . ?
K7 K6 K2A 102.7(5) . . ?
O29 K6 K7 115.3(8) 17_556 . ?
O29 K6 K8 123.2(9) 17_556 . ?
O29 K6 K2A 141.0(8) 17_556 . ?
O32 K6 K7 63.5(5) . . ?
O32 K6 O29 96.8(7) . 17_556 ?
O32 K6 K8 62.6(5) . . ?
O32 K6 K2A 108.2(6) . . ?
K8 K6 K2A 95.2(6) . . ?
K6 K7 K5 9.1(3) . 17_556 ?
O5 K7 K5 111.0(2) . 17_556 ?
O5 K7 K6 120.0(4) . . ?
O5 K7 O39 88.1(4) . . ?
O39 K7 K5 140.8(5) . 17_556 ?
O39 K7 K6 137.3(5) . . ?
O40 K7 K5 150.4(5) . 17_556 ?
O40 K7 K6 143.6(5) . . ?
O40 K7 O5 92.4(4) . . ?
O40 K7 O39 17.0(6) . . ?
K8 K7 K5 136(2) . 17_556 ?
K8 K7 K6 143(2) . . ?
K8 K7 O5 43.9(13) . . ?
K8 K7 O39 45.0(14) . . ?
K8 K7 O40 53.7(17) . . ?
Mo4 S1 Mo5 74.13(9) . . ?
Mo4 S1 K2A 87.5(4) . . ?
Mo5 S1 K2A 161.6(5) . . ?
Mo2 S2 K2A 157.3(4) . . ?
Mo3 S2 Mo2 74.19(9) . . ?
Mo3 S2 K2A 84.4(4) . . ?
Mo5 S3 Mo4 73.63(9) . . ?
Mo3 S4 Mo2 74.73(9) . . ?
Mo6 S5 K1 94.19(13) . . ?
Mo6 S5 K4 171.6(3) . . ?
Mo7 S5 Mo6 74.47(11) . . ?
Mo7 S5 K1 147.19(15) . . ?
Mo7 S5 K4 100.2(4) . . ?
Mo6 S6 Mo7 74.57(13) . . ?
Mo6 S6 K8 87.1(4) . . ?
Mo7 S6 K8 155.5(5) . . ?
Mo8A S7 Mo1A 82.8(4) 10_666 . ?
Mo1A S8 K1 156.3(5) 10_666 18_545 ?
Mo1A S8 Mo8A 82.8(4) 10_666 . ?
Mo8A S8 K1 106.4(3) . 18_545 ?
Mo1 S9 Mo8 70.4(4) 10_666 . ?
Mo1 S10 K4 157.9(4) 10_666 . ?
Mo8 S10 K4 88.8(4) . . ?
C6 O1 Mo5 124.8(6) . . ?
C6 O2 Mo4 123.1(6) . . ?
Mo4 O3 Mo3 106.4(4) . . ?
Mo5 O4 Mo6 107.1(4) . . ?
Mo5 O5 Mo6 107.5(4) . . ?
Mo5 O5 K7 112.7(3) . . ?
Mo5 O5 K8 126.3(6) . . ?
Mo6 O5 K7 121.5(3) . . ?
Mo6 O5 K8 115.4(7) . . ?
K8 O5 K7 14.5(5) . . ?
Mo3 O6 K2A 125.1(7) . . ?
Mo4 O6 Mo3 107.8(4) . . ?
Mo4 O6 K2A 123.5(8) . . ?
Mo3 O7 H7A 91.4 . . ?
Mo3 O7 H7B 91.2 . . ?
H7A O7 H7B 104.5 . . ?
Mo1A O8 Mo2 83.3(2) . . ?
Mo1 O9 Mo2 111.2(5) . . ?
Mo2 O9 Mo1A 99.4(4) . . ?
Mo6 O10 H10A 97.2 . . ?
Mo6 O10 H10B 119.7 . . ?
H10A O10 H10B 102.7 . . ?
Mo2 O11 Mo1 98.2(4) . . ?
Mo1A O11 Mo2 106.8(4) . . ?
Mo8 O17 Mo7 80.7(3) . . ?
Mo7 O18 Mo8A 108.8(13) . . ?
K5 O23 H23A 83.1 . . ?
K5 O23 H23B 93.5 . . ?
H23A O23 H23B 97.9 . . ?
K2 O25 H25A 84.3 . . ?
K2 O25 H25B 95.1 . . ?
H25A O25 H25B 104.5 . . ?
K2A O25 H25A 115.7 . . ?
K2A O25 H25B 98.2 . . ?
Mo7 O26 K5 133.7(12) . . ?
Mo8A O26 Mo7 100.5(11) . . ?
Mo8A O26 K5 121.2(12) . . ?
Mo7 O29 Mo8 104.0(9) . . ?
Mo7 O29 K6 120.9(8) . 18_546 ?
Mo8 O29 K6 127.8(9) . 18_546 ?
Mo7 O30 K4 108.6(8) . 18_545 ?
Mo7 O30 K4 117.6(9) . . ?
Mo8 O30 Mo7 98.3(8) . . ?
Mo8 O30 K4 128.8(10) . . ?
K6 O32 H32A 125.7 . . ?
K6 O32 H32B 116.2 . . ?
H32A O32 H32B 104.5 . . ?
H38A O38 H38B 104.5 . . ?
K5 O39 K7 151.4(8) . . ?
K8 O39 K5 141.9(9) . . ?
K8 O39 K7 14.6(6) . . ?
K7 O40 K5 151.6(8) . . ?
K8 O40 K5 135.0(10) . . ?
K8 O40 K7 16.6(6) . . ?
N2 N1 C4 124.6(9) . . ?
C2 N1 N2 110.7(10) . . ?
C2 N1 C4 124.7(9) . . ?
C5 N2 N1 101.9(11) . . ?
C2 N3 K8 124.9(10) . . ?
C5 N3 C2 107.3(11) . . ?
C5 N3 K8 96.5(10) . . ?
C3 C1 C6 119.2(9) 10_666 . ?
C4 C1 C3 118.5(9) . 10_666 ?
C4 C1 C6 122.2(9) . . ?
N1 C2 H2 127.1 . . ?
N3 C2 N1 105.7(12) . . ?
N3 C2 H2 127.1 . . ?
C1 C3 H3 120.2 10_666 . ?
C4 C3 C1 119.6(9) . 10_666 ?
C4 C3 H3 120.2 . . ?
C1 C4 N1 121.0(8) . . ?
C1 C4 C3 121.8(9) . . ?
C3 C4 N1 117.1(9) . . ?
N2 C5 H5 122.8 . . ?
N3 C5 N2 114.3(12) . . ?
N3 C5 H5 122.8 . . ?
O1 C6 O2 125.9(9) . . ?
O1 C6 C1 116.9(9) . . ?
O2 C6 C1 117.2(9) . . ?
S7 Mo1A O8 84.6(4) . . ?
S7 Mo1A Mo8A 40.5(4) . 10_666 ?
S8 Mo1A S7 95.0(5) 10_666 . ?
S8 Mo1A O8 97.8(5) 10_666 . ?
S8 Mo1A O9 165.4(5) 10_666 . ?
S8 Mo1A O11 103.3(6) 10_666 . ?
S8 Mo1A Mo8A 55.3(3) 10_666 10_666 ?
O8 Mo1A Mo8A 97.4(2) . 10_666 ?
O9 Mo1A S7 86.9(4) . . ?
O9 Mo1A O8 67.9(3) . . ?
O9 Mo1A Mo8A 127.3(4) . 10_666 ?
O11 Mo1A S7 151.1(4) . . ?
O11 Mo1A O8 71.0(3) . . ?
O11 Mo1A O9 69.9(4) . . ?
O11 Mo1A Mo8A 155.1(5) . 10_666 ?
O20 Mo1A S7 104.7(7) . . ?
O20 Mo1A S8 90.5(7) . 10_666 ?
O20 Mo1A O8 167.0(7) . . ?
O20 Mo1A O9 103.1(7) . . ?
O20 Mo1A O11 97.4(7) . . ?
O20 Mo1A Mo8A 95.5(7) . 10_666 ?
S7 Mo8A S8 97.8(5) 10_666 . ?
S7 Mo8A O18 150.9(9) 10_666 . ?
S7 Mo8A O26 92.2(9) 10_666 . ?
S7 Mo8A Mo1A 56.7(5) 10_666 10_666 ?
S8 Mo8A Mo1A 41.9(3) . 10_666 ?
O18 Mo8A S8 85.8(8) . . ?
O18 Mo8A Mo1A 125.3(9) . 10_666 ?
O26 Mo8A S8 151.9(8) . . ?
O26 Mo8A O18 73.2(11) . . ?
O26 Mo8A Mo1A 144.9(8) . 10_666 ?
O27 Mo8A S7 108.1(11) . 10_666 ?
O27 Mo8A S8 101.2(10) . . ?
O27 Mo8A O18 99.4(13) . . ?
O27 Mo8A O26 100.4(12) . . ?
O27 Mo8A Mo1A 104.6(9) . 10_666 ?
H21A O21 H21B 104.6 . . ?
H22A O22 H22B 104.5 . . ?
H24A O24 H24B 104.5 . . ?
H33A O33 H33B 104.5 . . ?
H34A O34 H34B 104.5 . . ?
H35A O35 H35B 104.6 . . ?
H36A O36 H36A 86.0 2_655 3_665 ?
H36A O36 H36A 86.0 . 2_655 ?
H36A O36 H36A 86.0 . 3_665 ?
H36A O36 H36B 104.5 . . ?
H36A O36 H36B 50.7 . 3_665 ?
H36A O36 H36B 50.7 3_665 2_655 ?
H36A O36 H36B 133.4 . 2_655 ?
H36A O36 H36B 104.5 3_665 3_665 ?
H36A O36 H36B 104.5 2_655 2_655 ?
H36A O36 H36B 133.4 2_655 3_665 ?
H36B O36 H36A 133.4 . 3_665 ?
H36B O36 H36A 50.7 . 2_655 ?
H36B O36 H36B 117.3 . 3_665 ?
H36B O36 H36B 117.3 . 2_655 ?
H36B O36 H36B 117.3 2_655 3_665 ?
H37A O37 H37B 104.5 . . ?
Mo6 K8 K5 128.8(5) . 17_556 ?
Mo6 K8 K6 135.0(6) . . ?
K6 K8 K5 8.1(2) . 17_556 ?
K7 K8 Mo6 130.5(18) . . ?
K7 K8 K5 35.8(16) . 17_556 ?
K7 K8 K6 29.3(16) . . ?
K7 K8 S6 149(3) . . ?
K7 K8 O5 121.6(16) . . ?
K7 K8 O39 120.5(18) . . ?
K7 K8 O40 110(2) . . ?
K7 K8 N3 126(2) . . ?
S6 K8 Mo6 34.12(19) . . ?
S6 K8 K5 162.5(7) . 17_556 ?
S6 K8 K6 169.1(7) . . ?
O5 K8 Mo6 27.3(3) . . ?
O5 K8 K5 105.2(7) . 17_556 ?
O5 K8 K6 112.7(7) . . ?
O5 K8 S6 57.3(4) . . ?
O5 K8 O39 116.6(9) . . ?
O5 K8 O40 119.7(9) . . ?
O5 K8 N3 72.5(8) . . ?
O39 K8 Mo6 97.2(7) . . ?
O39 K8 K5 133.3(8) . 17_556 ?
O39 K8 K6 127.8(8) . . ?
O39 K8 S6 63.1(6) . . ?
O39 K8 O40 20.5(7) . . ?
O39 K8 N3 81.7(10) . . ?
O40 K8 Mo6 94.6(7) . . ?
O40 K8 K5 135.1(8) . 17_556 ?
O40 K8 K6 127.5(9) . . ?
O40 K8 S6 62.3(6) . . ?
O40 K8 N3 101.9(10) . . ?
N3 K8 Mo6 86.9(6) . . ?
N3 K8 K5 92.3(7) . 17_556 ?
N3 K8 K6 97.5(8) . . ?
N3 K8 S6 83.8(7) . . ?
K6 K2A H25B 129.1 . . ?
S1 K2A K6 66.5(5) . . ?
S1 K2A S2 112.0(7) . . ?
S1 K2A H25B 163.8 . . ?
S2 K2A K6 162.8(8) . . ?
S2 K2A H25B 51.9 . . ?
O6 K2A K6 117.5(9) . . ?
O6 K2A S1 56.9(5) . . ?
O6 K2A S2 55.8(6) . . ?
O6 K2A O25 122.7(11) . . ?
O6 K2A H25B 107.3 . . ?
O25 K2A K6 112.3(9) . . ?
O25 K2A S1 176.9(11) . . ?
O25 K2A S2 68.2(7) . . ?
O25 K2A H25B 16.9 . . ?

loop_
_geom_bond_atom_site_label_1
_geom_bond_atom_site_label_2
_geom_bond_distance
_geom_bond_site_symmetry_2
_geom_bond_publ_flag
Mo1 Mo8 2.994(9) 10_666 ?
Mo1 S9 2.296(16) 10_666 ?
Mo1 S10 2.819(15) 10_666 ?
Mo1 O9 1.915(13) . ?
Mo1 O11 2.251(12) . ?
Mo1 O28 1.66(2) . ?
Mo2 Mo3 2.8091(13) . ?
Mo2 S2 2.332(3) . ?
Mo2 S4 2.316(3) . ?
Mo2 O8 2.474(8) . ?
Mo2 O9 2.071(9) . ?
Mo2 O11 2.100(8) . ?
Mo2 O13 1.666(9) . ?
Mo3 S2 2.326(3) . ?
Mo3 S4 2.313(3) . ?
Mo3 O3 2.104(7) . ?
Mo3 O6 2.087(8) . ?
Mo3 O7 2.413(8) . ?
Mo3 O15 1.678(9) . ?
Mo4 Mo5 2.8048(13) . ?
Mo4 S1 2.324(3) . ?
Mo4 S3 2.342(3) . ?
Mo4 O2 2.338(7) . ?
Mo4 O3 2.099(8) . ?
Mo4 O6 2.077(8) . ?
Mo4 O14 1.689(9) . ?
Mo5 S1 2.329(3) . ?
Mo5 S3 2.338(3) . ?
Mo5 O1 2.339(7) . ?
Mo5 O4 2.081(8) . ?
Mo5 O5 2.080(9) . ?
Mo5 O12 1.697(8) . ?
Mo6 Mo7 2.8059(15) . ?
Mo6 S5 2.320(3) . ?
Mo6 S6 2.304(4) . ?
Mo6 O4 2.090(8) . ?
Mo6 O5 2.081(8) . ?
Mo6 O10 2.422(9) . ?
Mo6 O16 1.674(9) . ?
Mo6 K8 4.102(19) . ?
Mo7 Mo8 3.219(3) . ?
Mo7 S5 2.317(4) . ?
Mo7 S6 2.328(5) . ?
Mo7 O17 2.513(11) . ?
Mo7 O18 2.04(3) . ?
Mo7 O19 1.680(11) . ?
Mo7 O26 2.31(3) . ?
Mo7 O29 2.00(2) . ?
Mo7 O30 2.16(2) . ?
Mo8 K4 4.12(2) 18_545 ?
Mo8 S9 2.840(18) . ?
Mo8 S10 2.321(7) . ?
Mo8 O17 2.457(11) . ?
Mo8 O29 2.08(2) . ?
Mo8 O30 2.09(2) . ?
Mo8 O31 1.688(18) . ?
K1 S5 3.639(5) . ?
K1 S8 3.745(12) 17 ?
K1 O41 2.03(2) 17 ?
K2 K5 4.418(11) 17_556 ?
K2 O25 3.394(14) . ?
K4 K4 4.70(2) 18_545 ?
K4 K4 4.70(2) 17 ?
K4 S5 3.11(2) . ?
K4 S10 3.738(18) . ?
K4 O30 3.27(3) 17 ?
K4 O30 2.73(3) . ?
K4 O31 3.20(3) 17 ?
K4 O41 2.82(3) . ?
K5 K7 3.941(11) 18_546 ?
K5 O23 3.166(19) . ?
K5 O26 2.98(3) . ?
K5 O39 3.31(3) . ?
K5 O40 3.44(3) . ?
K5 K8 4.70(2) 18_546 ?
K6 K7 3.46(2) . ?
K6 O29 3.20(2) 17_556 ?
K6 O32 3.19(3) . ?
K6 K8 4.29(3) . ?
K6 K2A 4.28(4) . ?
K7 O5 3.380(9) . ?
K7 O39 3.40(2) . ?
K7 O40 3.27(2) . ?
K7 K8 0.99(2) . ?
S1 K2A 3.56(3) . ?
S2 K2A 3.73(3) . ?
S6 K8 3.51(2) . ?
S7 Mo1A 2.327(14) . ?
S7 Mo8A 1.807(16) 10_666 ?
S8 Mo1A 1.860(13) 10_666 ?
S8 Mo8A 2.288(10) . ?
O1 C6 1.251(12) . ?
O2 C6 1.251(12) . ?
O5 K8 2.75(2) . ?
O6 K2A 2.64(3) . ?
O7 H7A 0.8702 . ?
O7 H7B 0.8703 . ?
O8 Mo1A 2.467(9) . ?
O9 Mo1A 2.234(12) . ?
O10 H10A 0.9062 . ?
O10 H10B 0.9080 . ?
O11 Mo1A 1.992(11) . ?
O18 Mo8A 2.16(3) . ?
O20 Mo1A 1.682(15) . ?
O23 H23A 1.0076 . ?
O23 H23B 1.0083 . ?
O25 H25A 0.8702 . ?
O25 H25B 0.8699 . ?
O25 K2A 2.71(3) . ?
O26 Mo8A 2.13(3) . ?
O27 Mo8A 1.67(2) . ?
O32 H32A 0.8708 . ?
O32 H32B 0.8698 . ?
O38 H38A 0.8698 . ?
O38 H38B 0.8703 . ?
O39 K8 2.79(3) . ?
O40 K8 2.79(3) . ?
N1 N2 1.375(9) . ?
N1 C2 1.349(12) . ?
N1 C4 1.430(12) . ?
N2 C5 1.318(14) . ?
N3 C2 1.339(14) . ?
N3 C5 1.298(12) . ?
N3 K8 3.36(4) . ?
C1 C3 1.399(13) 10_666 ?
C1 C4 1.383(14) . ?
C1 C6 1.515(13) . ?
C2 H2 0.9500 . ?
C3 H3 0.9500 . ?
C3 C4 1.395(13) . ?
C5 H5 0.9500 . ?
Mo1A Mo8A 2.762(6) 10_666 ?
O21 H21A 0.8705 . ?
O21 H21B 0.8704 . ?
O22 H22A 0.8700 . ?
O22 H22B 0.8692 . ?
O24 H24A 0.8697 . ?
O24 H24B 0.8705 . ?
O33 H33A 0.8685 . ?
O33 H33B 0.8699 . ?
O34 H34A 0.8694 . ?
O34 H34B 0.8697 . ?
O35 H35A 0.8694 . ?
O35 H35B 0.8699 . ?
O36 H36A 0.8703 . ?
O36 H36A 0.8702 3_665 ?
O36 H36A 0.8702 2_655 ?
O36 H36B 0.8702 . ?
O36 H36B 0.8703 3_665 ?
O36 H36B 0.8703 2_655 ?
O37 H37A 0.8700 . ?
O37 H37B 0.8693 . ?
K2A H25B 2.9658 . ?

loop_
_geom_torsion_atom_site_label_1
_geom_torsion_atom_site_label_2
_geom_torsion_atom_site_label_3
_geom_torsion_atom_site_label_4
_geom_torsion
_geom_torsion_site_symmetry_1
_geom_torsion_site_symmetry_2
_geom_torsion_site_symmetry_3
_geom_torsion_site_symmetry_4
_geom_torsion_publ_flag
Mo1 Mo8 O31 K4 165.6(7) 10_666 . . 18_545 ?
Mo4 O2 C6 O1 -8.0(13) . . . . ?
Mo4 O2 C6 C1 175.0(6) . . . . ?
Mo5 O1 C6 O2 8.1(13) . . . . ?
Mo5 O1 C6 C1 -174.9(6) . . . . ?
Mo7 Mo8 O31 K4 -26.1(10) . . . 18_545 ?
K5 K7 K8 Mo6 103(3) 17_556 . . . ?
K5 K7 K8 S6 149(2) 17_556 . . . ?
K5 K7 K8 O5 71(3) 17_556 . . . ?
K5 K7 K8 O39 -123.0(18) 17_556 . . . ?
K5 K7 K8 O40 -142.3(12) 17_556 . . . ?
K5 K7 K8 N3 -20(3) 17_556 . . . ?
K6 K7 K8 Mo6 112(3) . . . . ?
K6 K7 K8 S6 158.2(19) . . . . ?
K6 K7 K8 O5 80(3) . . . . ?
K6 K7 K8 O39 -114(2) . . . . ?
K6 K7 K8 O40 -133.1(17) . . . . ?
K6 K7 K8 N3 -11(3) . . . . ?
S9 Mo8 O31 K4 -148.3(7) . . . 18_545 ?
S10 Mo8 O31 K4 102.3(8) . . . 18_545 ?
O5 K7 K8 Mo6 32.1(8) . . . . ?
O5 K7 K8 K5 -71(3) . . . 17_556 ?
O5 K7 K8 K6 -80(3) . . . . ?
O5 K7 K8 S6 78(3) . . . . ?
O5 K7 K8 O39 166(4) . . . . ?
O5 K7 K8 O40 147(3) . . . . ?
O5 K7 K8 N3 -91(3) . . . . ?
O17 Mo8 O31 K4 -22(4) . . . 18_545 ?
O29 Mo8 O31 K4 -61.4(10) . . . 18_545 ?
O30 Mo8 O31 K4 12.7(10) . . . 18_545 ?
O39 K7 K8 Mo6 -134(4) . . . . ?
O39 K7 K8 K5 123.0(18) . . . 17_556 ?
O39 K7 K8 K6 114(2) . . . . ?
O39 K7 K8 S6 -88(4) . . . . ?
O39 K7 K8 O5 -166(4) . . . . ?
O39 K7 K8 O40 -19.3(11) . . . . ?
O39 K7 K8 N3 103(3) . . . . ?
O40 K7 K8 Mo6 -115(3) . . . . ?
O40 K7 K8 K5 142.3(12) . . . 17_556 ?
O40 K7 K8 K6 133.1(17) . . . . ?
O40 K7 K8 S6 -69(3) . . . . ?
O40 K7 K8 O5 -147(3) . . . . ?
O40 K7 K8 O39 19.3(11) . . . . ?
O40 K7 K8 N3 122(2) . . . . ?
N1 N2 C5 N3 1.2(16) . . . . ?
N2 N1 C2 N3 -0.1(13) . . . . ?
N2 N1 C4 C1 -135.9(11) . . . . ?
N2 N1 C4 C3 47.6(14) . . . . ?
C1 C3 C4 N1 173.5(8) 10_666 . . . ?
C1 C3 C4 C1 -3.0(16) 10_666 . . . ?
C2 N1 N2 C5 -0.6(13) . . . . ?
C2 N1 C4 C1 47.8(14) . . . . ?
C2 N1 C4 C3 -128.8(11) . . . . ?
C2 N3 C5 N2 -1.3(18) . . . . ?
C3 C1 C4 N1 -173.4(9) 10_666 . . . ?
C3 C1 C4 C3 3.0(16) 10_666 . . . ?
C3 C1 C6 O1 -128.3(10) 10_666 . . . ?
C3 C1 C6 O2 49.0(12) 10_666 . . . ?
C4 N1 N2 C5 -177.4(10) . . . . ?
C4 N1 C2 N3 176.7(9) . . . . ?
C4 C1 C6 O1 46.8(13) . . . . ?
C4 C1 C6 O2 -135.9(10) . . . . ?
C5 N3 C2 N1 0.8(15) . . . . ?
C6 C1 C4 N1 11.5(14) . . . . ?
C6 C1 C4 C3 -172.1(9) . . . . ?
K8 N3 C2 N1 112.0(11) . . . . ?
K8 N3 C5 N2 -130.9(12) . . . . ?

loop_
_smtbx_masks_void_nr
_smtbx_masks_void_average_x
_smtbx_masks_void_average_y
_smtbx_masks_void_average_z
_smtbx_masks_void_volume
_smtbx_masks_void_count_electrons
_smtbx_masks_void_content
1 0.000 0.000 0.000 50.9 31.3 ?
2 0.000 0.000 0.500 380.6 153.9 ?
3 -0.043 0.271 0.578 15.8 0.7 ?
4 -0.019 0.376 0.911 15.8 0.7 ?
5 0.083 0.493 0.720 61.4 15.4 ?
6 -0.083 0.507 0.280 61.4 11.8 ?
7 0.019 0.624 0.089 15.8 0.0 ?
8 0.043 0.729 0.422 15.8 0.0 ?
9 0.077 0.250 0.054 61.4 15.4 ?
10 0.062 0.352 0.245 15.8 0.7 ?
11 0.061 0.475 0.122 12.8 3.4 ?
12 0.037 0.060 0.978 0.0 0.0 ?
13 0.081 0.273 0.455 12.8 3.4 ?
14 0.174 0.923 0.054 61.4 15.4 ?
15 0.142 0.748 0.212 12.8 4.4 ?
16 0.160 0.743 0.613 61.4 11.8 ?
17 0.250 0.174 0.946 61.4 11.8 ?
18 0.191 0.919 0.455 12.8 3.4 ?
19 0.257 0.416 0.613 61.4 11.8 ?
20 0.333 0.667 0.167 380.6 153.9 ?
21 0.252 0.394 0.212 12.8 4.4 ?
22 0.271 0.314 0.422 15.8 0.0 ?
23 0.273 0.191 0.545 12.8 4.4 ?
24 0.290 0.938 0.245 15.8 0.7 ?
25 0.333 0.667 0.667 50.9 31.3 ?
26 0.314 0.043 0.578 15.8 0.7 ?
27 0.296 0.606 0.689 0.0 0.0 ?
28 0.352 0.290 0.755 15.8 0.0 ?
29 0.416 0.160 0.387 61.4 15.4 ?
30 0.376 0.395 0.089 15.8 0.0 ?
31 0.410 0.917 0.720 61.4 15.4 ?
32 0.395 0.019 0.911 15.8 0.7 ?
33 0.394 0.142 0.788 12.8 3.4 ?
34 0.370 0.727 0.644 0.0 0.0 ?
35 0.415 0.939 0.122 12.8 3.4 ?
36 0.507 0.590 0.720 61.4 15.4 ?
37 0.475 0.415 0.878 12.8 4.4 ?
38 0.493 0.410 0.280 61.4 11.8 ?
39 0.584 0.840 0.613 61.4 11.8 ?
40 0.525 0.585 0.122 12.8 3.4 ?
41 0.590 0.083 0.280 61.4 11.8 ?
42 0.667 0.333 0.833 380.6 153.9 ?
43 0.585 0.061 0.878 12.8 4.4 ?
44 0.605 0.981 0.089 15.8 0.0 ?
45 0.606 0.858 0.212 12.8 4.4 ?
46 0.624 0.605 0.911 15.8 0.7 ?
47 0.667 0.333 0.333 50.9 31.3 ?
48 0.648 0.710 0.245 15.8 0.7 ?
49 0.630 0.273 0.356 0.0 0.0 ?
50 0.686 0.957 0.422 15.8 0.0 ?
51 0.750 0.826 0.054 61.4 15.4 ?
52 0.710 0.062 0.755 15.8 0.0 ?
53 0.743 0.584 0.387 61.4 15.4 ?
54 0.729 0.686 0.578 15.8 0.7 ?
55 0.727 0.809 0.455 12.8 3.4 ?
56 0.704 0.394 0.311 0.0 0.0 ?
57 0.748 0.606 0.788 12.8 3.4 ?
58 0.840 0.257 0.387 61.4 15.4 ?
59 0.809 0.081 0.545 12.8 4.4 ?
60 0.826 0.077 -0.054 61.4 11.8 ?
61 0.858 0.252 0.788 12.8 3.4 ?
62 0.923 0.750 -0.054 61.4 11.8 ?
63 0.919 0.727 0.545 12.8 4.4 ?
64 0.938 0.648 0.755 15.8 0.0 ?
65 0.939 0.525 0.878 12.8 4.4 ?
66 0.963 0.940 0.022 0.0 0.0 ?
